data_4336957
loop_
_publ_author_name
'Gregory P. McGovern'
'Di Zhu'
'Adelia J. A. Aquino'
'Dragoslav Vidovi\'c'
'Michael Findlater'

_publ_section_title
;
 Synthesis and Characterization of Terpyridine-Supported Boron Cations:
 Evidence for Pentacoordination at Boron
;
_journal_name_full 'Inorganic Chemistry'
_journal_page_first 13865
_journal_page_last 13868
_journal_paper_doi 10.1021/ic401486y
_journal_volume 52
_journal_year 2013
_chemical_formula_moiety 'C21 H29 B Br N4 Si2, Br, C H2 Cl2'
_chemical_formula_sum 'C22 H31 B Br2 Cl2 N4 Si2'
_chemical_formula_weight 649.22
_chemical_name_systematic
; 
 ? 
;
_space_group_IT_number 2
_symmetry_cell_setting triclinic
_symmetry_space_group_name_Hall '-P 1'
_symmetry_space_group_name_H-M 'P -1'
_atom_sites_solution_hydrogens geom
_atom_sites_solution_primary direct
_atom_sites_solution_secondary difmap
_audit_creation_method SHELXL-97
_cell_angle_alpha 102.28(3)
_cell_angle_beta 102.24(3)
_cell_angle_gamma 91.75(3)
_cell_formula_units_Z 2
_cell_length_a 8.8095(18)
_cell_length_b 10.143(2)
_cell_length_c 19.025(4)
_cell_measurement_temperature 153(2)
_cell_volume 1618.2(6)
_computing_cell_refinement 'Collect software, Nonius B.V. 1998'
_computing_data_collection 'Collect software, Nonius B.V. 1998'
_computing_data_reduction 'DENZO and Scalepack (Otwinoski and Minor, 1997)'
_computing_molecular_graphics 'Bruker SHELXTL'
_computing_publication_material 'Bruker SHELXTL'
_computing_structure_refinement 'SHELXL-97 (Sheldrick, 2008)'
_computing_structure_solution 'SIR97 (Altomare et al., 1999)'
_diffrn_ambient_temperature 153(2)
_diffrn_measured_fraction_theta_full 0.786
_diffrn_measured_fraction_theta_max 0.722
_diffrn_measurement_device_type 'Nonius Kappa CCD'
_diffrn_measurement_method '\w scans'
_diffrn_radiation_monochromator graphite
_diffrn_radiation_source 'fine-focus sealed tube'
_diffrn_radiation_type MoK\a
_diffrn_radiation_wavelength 0.71073
_diffrn_reflns_av_R_equivalents 0.0804
_diffrn_reflns_av_sigmaI/netI 0.1910
_diffrn_reflns_limit_h_max 11
_diffrn_reflns_limit_h_min -10
_diffrn_reflns_limit_k_max 11
_diffrn_reflns_limit_k_min -13
_diffrn_reflns_limit_l_max 20
_diffrn_reflns_limit_l_min -24
_diffrn_reflns_number 7170
_diffrn_reflns_theta_full 25.00
_diffrn_reflns_theta_max 27.74
_diffrn_reflns_theta_min 3.02
_exptl_absorpt_coefficient_mu 2.760
_exptl_absorpt_correction_T_max 0.7817
_exptl_absorpt_correction_T_min 0.6253
_exptl_absorpt_correction_type multi-scan
_exptl_absorpt_process_details 'DENZO and Scalepack (Otwinoski and Minor, 1997)'
_exptl_crystal_colour yellow
_exptl_crystal_density_diffrn 1.332
_exptl_crystal_description prism
_exptl_crystal_F_000 656
_exptl_crystal_size_max 0.20
_exptl_crystal_size_mid 0.15
_exptl_crystal_size_min 0.10
_platon_squeeze_details
;
The SQUEEZED electron density of 61 e^-^/cell was accounted for as two
 molecules of CH~2~Cl~2~ solvent, at 40 e^-^ each.  This allows for one molecule
 of CH~2~Cl~2~per complex.  This solvent has been included in the final formula,
 formula weight, calculated density, \m and F(000).
;
_refine_diff_density_max 2.377
_refine_diff_density_min -1.006
_refine_diff_density_rms 0.187
_refine_ls_extinction_method none
_refine_ls_goodness_of_fit_ref 1.277
_refine_ls_hydrogen_treatment constr
_refine_ls_matrix_type full
_refine_ls_number_parameters 277
_refine_ls_number_reflns 5510
_refine_ls_number_restraints 0
_refine_ls_restrained_S_all 1.277
_refine_ls_R_factor_all 0.1882
_refine_ls_R_factor_gt 0.1199
_refine_ls_shift/su_max 0.001
_refine_ls_shift/su_mean 0.000
_refine_ls_structure_factor_coef Fsqd
_refine_ls_weighting_details 'calc w=1/[\s^2^(Fo^2^)+(0.1000P)^2^+0.0000P] where P=(Fo^2^+2Fc^2^)/3'
_refine_ls_weighting_scheme calc
_refine_ls_wR_factor_gt 0.2829
_refine_ls_wR_factor_ref 0.3031
_reflns_number_gt 2544
_reflns_number_total 5510
_reflns_threshold_expression >2sigma(I)
_cod_data_source_file ic401486y_si_002.cif
_cod_data_source_block mfmf7s
_cod_database_code 4336957

loop_
_symmetry_equiv_pos_as_xyz
'x, y, z'
'-x, -y, -z'

loop_
_atom_site_label
_atom_site_type_symbol
_atom_site_fract_x
_atom_site_fract_y
_atom_site_fract_z
_atom_site_U_iso_or_equiv
_atom_site_adp_type
_atom_site_occupancy
_atom_site_symmetry_multiplicity
_atom_site_calc_flag
_atom_site_refinement_flags
Br1 Br 0.82424(15) 0.73366(13) 0.08425(8) 0.0425(4) Uani 1 1 d .
Br2 Br 0.32845(17) 0.36486(14) 0.33610(8) 0.0531(5) Uani 1 1 d .
Si1 Si 0.6030(4) 0.1755(4) 0.4091(2) 0.0405(9) Uani 1 1 d .
Si2 Si 0.7155(5) 0.0865(4) 0.2669(2) 0.0464(10) Uani 1 1 d .
N1 N 0.5948(12) 0.1888(10) 0.3184(6) 0.042(3) Uani 1 1 d .
N2 N 0.3436(10) 0.1519(10) 0.2124(6) 0.033(2) Uani 1 1 d .
N3 N 0.5158(10) 0.3539(10) 0.2265(6) 0.032(2) Uani 1 1 d .
N4 N 0.8628(13) 0.4759(11) 0.3335(6) 0.045(3) Uani 1 1 d .
C1 C 0.6442(17) 0.3406(12) 0.4784(8) 0.051(4) Uani 1 1 d .
H1A H 0.7047 0.4041 0.4607 0.077 Uiso 1 1 calc R
H1B H 0.7038 0.3263 0.5255 0.077 Uiso 1 1 calc R
H1C H 0.5457 0.3778 0.4853 0.077 Uiso 1 1 calc R
C2 C 0.7695(16) 0.0740(16) 0.4448(9) 0.059(4) Uani 1 1 d .
H2A H 0.8681 0.1142 0.4397 0.088 Uiso 1 1 calc R
H2B H 0.7515 -0.0197 0.4160 0.088 Uiso 1 1 calc R
H2C H 0.7745 0.0754 0.4969 0.088 Uiso 1 1 calc R
C3 C 0.4149(12) 0.0728(11) 0.4157(6) 0.024(3) Uani 1 1 d .
H3A H 0.3225 0.1189 0.3988 0.036 Uiso 1 1 calc R
H3B H 0.4216 0.0671 0.4671 0.036 Uiso 1 1 calc R
H3C H 0.4071 -0.0186 0.3846 0.036 Uiso 1 1 calc R
C4 C 0.6882(18) 0.1054(19) 0.1716(9) 0.073(5) Uani 1 1 d .
H4A H 0.7284 0.1964 0.1713 0.110 Uiso 1 1 calc R
H4B H 0.5770 0.0919 0.1479 0.110 Uiso 1 1 calc R
H4C H 0.7446 0.0379 0.1445 0.110 Uiso 1 1 calc R
C5 C 0.9331(16) 0.1329(16) 0.3139(10) 0.068(5) Uani 1 1 d .
H5A H 0.9509 0.2310 0.3332 0.101 Uiso 1 1 calc R
H5B H 0.9969 0.1045 0.2778 0.101 Uiso 1 1 calc R
H5C H 0.9619 0.0868 0.3546 0.101 Uiso 1 1 calc R
C6 C 0.6551(16) -0.1043(14) 0.2577(8) 0.051(4) Uani 1 1 d .
H6A H 0.5429 -0.1224 0.2366 0.076 Uiso 1 1 calc R
H6B H 0.6797 -0.1256 0.3065 0.076 Uiso 1 1 calc R
H6C H 0.7123 -0.1605 0.2252 0.076 Uiso 1 1 calc R
C7 C 0.2678(16) 0.0444(13) 0.2202(8) 0.049(4) Uani 1 1 d .
H7A H 0.2872 0.0197 0.2665 0.058 Uiso 1 1 calc R
C8 C 0.1565(14) -0.0352(14) 0.1593(8) 0.046(4) Uani 1 1 d .
H8A H 0.0953 -0.1103 0.1639 0.055 Uiso 1 1 calc R
C9 C 0.1432(16) 0.0037(14) 0.0928(8) 0.048(4) Uani 1 1 d .
H9A H 0.0748 -0.0501 0.0502 0.057 Uiso 1 1 calc R
C10 C 0.2215(15) 0.1128(14) 0.0858(8) 0.045(3) Uani 1 1 d .
H10A H 0.2075 0.1377 0.0396 0.054 Uiso 1 1 calc R
C11 C 0.3241(13) 0.1891(11) 0.1479(7) 0.033(3) Uani 1 1 d .
C12 C 0.4268(16) 0.3079(14) 0.1531(8) 0.049(4) Uani 1 1 d .
C13 C 0.4461(13) 0.3717(12) 0.0989(7) 0.036(3) Uani 1 1 d .
H13A H 0.3858 0.3421 0.0499 0.043 Uiso 1 1 calc R
C14 C 0.5573(14) 0.4819(12) 0.1176(8) 0.038(3) Uani 1 1 d .
H14A H 0.5764 0.5274 0.0812 0.046 Uiso 1 1 calc R
C15 C 0.6382(13) 0.5231(11) 0.1895(8) 0.034(3) Uani 1 1 d .
H15A H 0.7133 0.5985 0.2029 0.041 Uiso 1 1 calc R
C16 C 0.6125(14) 0.4571(12) 0.2427(8) 0.040(3) Uani 1 1 d .
C17 C 0.7077(18) 0.5125(13) 0.3202(7) 0.050(4) Uani 1 1 d .
C18 C 0.6585(17) 0.6027(14) 0.3719(8) 0.053(4) Uani 1 1 d .
H18A H 0.5544 0.6273 0.3610 0.064 Uiso 1 1 calc R
C19 C 0.7500(18) 0.6592(14) 0.4381(9) 0.059(4) Uani 1 1 d .
H19A H 0.7117 0.7209 0.4741 0.071 Uiso 1 1 calc R
C20 C 0.8982(16) 0.6252(15) 0.4518(8) 0.054(4) Uani 1 1 d .
H20A H 0.9685 0.6662 0.4970 0.064 Uiso 1 1 calc R
C21 C 0.948(2) 0.5281(16) 0.3982(9) 0.065(5) Uani 1 1 d .
H21A H 1.0500 0.4995 0.4105 0.078 Uiso 1 1 calc R
B1 B 0.4637(17) 0.2505(12) 0.2770(9) 0.037(4) Uani 1 1 d .

loop_
_atom_site_aniso_label
_atom_site_aniso_U_11
_atom_site_aniso_U_22
_atom_site_aniso_U_33
_atom_site_aniso_U_23
_atom_site_aniso_U_13
_atom_site_aniso_U_12
Br1 0.0347(8) 0.0345(8) 0.0611(10) 0.0129(6) 0.0146(6) 0.0037(6)
Br2 0.0461(9) 0.0443(9) 0.0740(12) 0.0155(7) 0.0214(7) 0.0115(7)
Si1 0.033(2) 0.034(2) 0.060(3) 0.0171(16) 0.0132(17) 0.0084(17)
Si2 0.040(2) 0.033(2) 0.076(3) 0.0167(18) 0.0261(19) 0.0104(18)
N1 0.040(6) 0.024(6) 0.060(8) 0.007(5) 0.009(5) 0.017(5)
N2 0.006(5) 0.044(6) 0.049(7) 0.010(5) 0.009(4) 0.002(5)
N3 0.011(5) 0.034(6) 0.054(7) 0.016(5) 0.007(5) 0.007(4)
N4 0.044(7) 0.051(7) 0.048(8) 0.019(5) 0.017(6) 0.014(6)
C1 0.065(10) 0.022(7) 0.077(11) 0.015(6) 0.035(8) 0.016(7)
C2 0.049(9) 0.064(10) 0.069(11) 0.024(8) 0.013(8) 0.015(8)
C3 0.020(6) 0.026(6) 0.035(7) 0.018(5) 0.012(5) 0.016(5)
C4 0.062(11) 0.103(14) 0.072(12) 0.025(9) 0.042(9) 0.056(10)
C5 0.047(9) 0.056(11) 0.114(14) 0.025(9) 0.040(9) 0.036(8)
C6 0.036(8) 0.053(9) 0.073(11) 0.024(7) 0.024(7) 0.004(7)
C7 0.058(10) 0.038(8) 0.046(9) 0.005(6) 0.009(7) -0.001(7)
C8 0.025(7) 0.043(8) 0.075(11) 0.017(7) 0.016(7) 0.015(6)
C9 0.052(9) 0.052(9) 0.033(9) 0.014(6) -0.006(6) 0.009(7)
C10 0.042(8) 0.043(8) 0.061(10) 0.025(7) 0.017(7) 0.019(7)
C11 0.019(6) 0.025(7) 0.052(9) 0.005(6) 0.004(6) 0.006(5)
C12 0.047(9) 0.042(9) 0.064(11) 0.017(7) 0.017(7) 0.036(7)
C13 0.022(7) 0.031(7) 0.060(9) 0.016(6) 0.015(6) -0.003(6)
C14 0.031(7) 0.033(7) 0.066(10) 0.026(6) 0.027(7) 0.024(6)
C15 0.021(6) 0.012(6) 0.075(10) 0.022(6) 0.015(6) 0.000(5)
C16 0.023(7) 0.017(6) 0.081(11) 0.013(6) 0.013(6) 0.002(6)
C17 0.080(11) 0.026(7) 0.044(9) 0.007(6) 0.014(8) 0.025(7)
C18 0.045(9) 0.041(8) 0.068(11) 0.000(7) 0.011(8) 0.007(7)
C19 0.057(10) 0.045(9) 0.066(11) -0.011(7) 0.017(8) 0.016(8)
C20 0.035(9) 0.053(10) 0.065(11) 0.000(7) 0.008(7) -0.007(7)
C21 0.072(11) 0.068(11) 0.041(10) 0.008(8) -0.010(8) -0.004(9)
B1 0.033(8) 0.007(6) 0.068(11) 0.006(6) 0.008(7) 0.000(6)

loop_
_atom_type_symbol
_atom_type_description
_atom_type_scat_dispersion_real
_atom_type_scat_dispersion_imag
_atom_type_scat_source
C C 0.0033 0.0016 'International Tables Vol C Tables 4.2.6.8 and 6.1.1.4'
H H 0.0000 0.0000 'International Tables Vol C Tables 4.2.6.8 and 6.1.1.4'
B B 0.0013 0.0007 'International Tables Vol C Tables 4.2.6.8 and 6.1.1.4'
N N 0.0061 0.0033 'International Tables Vol C Tables 4.2.6.8 and 6.1.1.4'
Si Si 0.0817 0.0704 'International Tables Vol C Tables 4.2.6.8 and 6.1.1.4'
Br Br -0.2901 2.4595 'International Tables Vol C Tables 4.2.6.8 and 6.1.1.4'
Cl Cl 0.1484 0.1585 'International Tables Vol C Tables 4.2.6.8 and 6.1.1.4'

loop_
_geom_angle_atom_site_label_1
_geom_angle_atom_site_label_2
_geom_angle_atom_site_label_3
_geom_angle
N1 Si1 C1 114.3(5)
N1 Si1 C2 112.5(6)
C1 Si1 C2 102.6(7)
N1 Si1 C3 110.8(5)
C1 Si1 C3 112.1(6)
C2 Si1 C3 103.9(6)
N1 Si2 C4 113.4(6)
N1 Si2 C5 110.4(6)
C4 Si2 C5 107.7(8)
N1 Si2 C6 109.0(6)
C4 Si2 C6 104.4(8)
C5 Si2 C6 111.9(6)
B1 N1 Si1 121.3(9)
B1 N1 Si2 118.2(9)
Si1 N1 Si2 118.2(6)
C7 N2 C11 122.4(11)
C7 N2 B1 124.2(11)
C11 N2 B1 113.4(10)
C16 N3 C12 120.1(11)
C16 N3 B1 132.5(11)
C12 N3 B1 107.5(10)
C21 N4 C17 116.0(13)
Si1 C1 H1A 109.5
Si1 C1 H1B 109.5
H1A C1 H1B 109.5
Si1 C1 H1C 109.5
H1A C1 H1C 109.5
H1B C1 H1C 109.5
Si1 C2 H2A 109.5
Si1 C2 H2B 109.5
H2A C2 H2B 109.5
Si1 C2 H2C 109.5
H2A C2 H2C 109.5
H2B C2 H2C 109.5
Si1 C3 H3A 109.5
Si1 C3 H3B 109.5
H3A C3 H3B 109.5
Si1 C3 H3C 109.5
H3A C3 H3C 109.5
H3B C3 H3C 109.5
Si2 C4 H4A 109.5
Si2 C4 H4B 109.5
H4A C4 H4B 109.5
Si2 C4 H4C 109.5
H4A C4 H4C 109.5
H4B C4 H4C 109.5
Si2 C5 H5A 109.5
Si2 C5 H5B 109.5
H5A C5 H5B 109.5
Si2 C5 H5C 109.5
H5A C5 H5C 109.5
H5B C5 H5C 109.5
Si2 C6 H6A 109.5
Si2 C6 H6B 109.5
H6A C6 H6B 109.5
Si2 C6 H6C 109.5
H6A C6 H6C 109.5
H6B C6 H6C 109.5
N2 C7 C8 120.1(13)
N2 C7 H7A 119.9
C8 C7 H7A 119.9
C9 C8 C7 115.8(13)
C9 C8 H8A 122.1
C7 C8 H8A 122.1
C10 C9 C8 123.2(13)
C10 C9 H9A 118.4
C8 C9 H9A 118.4
C9 C10 C11 118.2(13)
C9 C10 H10A 120.9
C11 C10 H10A 120.9
N2 C11 C10 120.2(12)
N2 C11 C12 111.7(11)
C10 C11 C12 128.1(13)
C13 C12 N3 120.7(13)
C13 C12 C11 129.0(13)
N3 C12 C11 110.2(11)
C12 C13 C14 118.0(13)
C12 C13 H13A 121.0
C14 C13 H13A 121.0
C15 C14 C13 118.7(11)
C15 C14 H14A 120.6
C13 C14 H14A 120.6
C14 C15 C16 121.2(11)
C14 C15 H15A 119.4
C16 C15 H15A 119.4
N3 C16 C15 121.2(12)
N3 C16 C17 122.4(12)
C15 C16 C17 116.4(11)
C18 C17 N4 120.2(13)
C18 C17 C16 124.0(13)
N4 C17 C16 115.3(11)
C19 C18 C17 122.9(14)
C19 C18 H18A 118.5
C17 C18 H18A 118.5
C18 C19 C20 117.5(14)
C18 C19 H19A 121.2
C20 C19 H19A 121.2
C19 C20 C21 119.3(14)
C19 C20 H20A 120.3
C21 C20 H20A 120.3
N4 C21 C20 123.7(16)
N4 C21 H21A 118.1
C20 C21 H21A 118.1
N1 B1 N2 117.0(10)
N1 B1 N3 115.0(10)
N2 B1 N3 97.2(10)
N1 B1 Br2 117.6(10)
N2 B1 Br2 104.4(8)
N3 B1 Br2 102.8(7)

loop_
_geom_bond_atom_site_label_1
_geom_bond_atom_site_label_2
_geom_bond_distance
Br2 B1 2.032(15)
Si1 N1 1.747(12)
Si1 C1 1.869(14)
Si1 C2 1.907(14)
Si1 C3 1.971(10)
Si2 N1 1.801(11)
Si2 C4 1.830(16)
Si2 C5 1.932(15)
Si2 C6 1.952(14)
N1 B1 1.488(17)
N2 C7 1.313(16)
N2 C11 1.337(15)
N2 B1 1.579(17)
N3 C16 1.271(14)
N3 C12 1.421(17)
N3 B1 1.679(17)
N4 C21 1.290(17)
N4 C17 1.412(17)
C1 H1A 0.9800
C1 H1B 0.9800
C1 H1C 0.9800
C2 H2A 0.9800
C2 H2B 0.9800
C2 H2C 0.9800
C3 H3A 0.9800
C3 H3B 0.9800
C3 H3C 0.9800
C4 H4A 0.9800
C4 H4B 0.9800
C4 H4C 0.9800
C5 H5A 0.9800
C5 H5B 0.9800
C5 H5C 0.9800
C6 H6A 0.9800
C6 H6B 0.9800
C6 H6C 0.9800
C7 C8 1.424(18)
C7 H7A 0.9500
C8 C9 1.386(19)
C8 H8A 0.9500
C9 C10 1.331(18)
C9 H9A 0.9500
C10 C11 1.388(18)
C10 H10A 0.9500
C11 C12 1.457(19)
C12 C13 1.365(18)
C13 C14 1.397(16)
C13 H13A 0.9500
C14 C15 1.371(17)
C14 H14A 0.9500
C15 C16 1.378(17)
C15 H15A 0.9500
C16 C17 1.512(18)
C17 C18 1.348(19)
C18 C19 1.342(19)
C18 H18A 0.9500
C19 C20 1.346(18)
C19 H19A 0.9500
C20 C21 1.41(2)
C20 H20A 0.9500
C21 H21A 0.9500

loop_
_geom_torsion_atom_site_label_1
_geom_torsion_atom_site_label_2
_geom_torsion_atom_site_label_3
_geom_torsion_atom_site_label_4
_geom_torsion
C1 Si1 N1 B1 -70.4(11)
C2 Si1 N1 B1 173.2(9)
C3 Si1 N1 B1 57.3(10)
C1 Si1 N1 Si2 126.6(7)
C2 Si1 N1 Si2 10.2(9)
C3 Si1 N1 Si2 -105.6(7)
C4 Si2 N1 B1 13.9(12)
C5 Si2 N1 B1 134.7(9)
C6 Si2 N1 B1 -101.9(10)
C4 Si2 N1 Si1 177.4(8)
C5 Si2 N1 Si1 -61.8(8)
C6 Si2 N1 Si1 61.6(8)
C11 N2 C7 C8 -1.9(19)
B1 N2 C7 C8 177.2(12)
N2 C7 C8 C9 3.9(19)
C7 C8 C9 C10 -4(2)
C8 C9 C10 C11 2(2)
C7 N2 C11 C10 -0.5(18)
B1 N2 C11 C10 -179.7(11)
C7 N2 C11 C12 -177.4(11)
B1 N2 C11 C12 3.4(14)
C9 C10 C11 N2 0.7(18)
C9 C10 C11 C12 177.0(13)
C16 N3 C12 C13 1.4(17)
B1 N3 C12 C13 -179.0(11)
C16 N3 C12 C11 -179.8(11)
B1 N3 C12 C11 -0.2(13)
N2 C11 C12 C13 176.7(13)
C10 C11 C12 C13 0(2)
N2 C11 C12 N3 -2.0(14)
C10 C11 C12 N3 -178.6(12)
N3 C12 C13 C14 0.9(18)
C11 C12 C13 C14 -177.6(12)
C12 C13 C14 C15 -1.8(17)
C13 C14 C15 C16 0.6(17)
C12 N3 C16 C15 -2.7(17)
B1 N3 C16 C15 177.8(11)
C12 N3 C16 C17 178.6(11)
B1 N3 C16 C17 -1(2)
C14 C15 C16 N3 1.8(18)
C14 C15 C16 C17 -179.5(11)
C21 N4 C17 C18 3(2)
C21 N4 C17 C16 176.5(12)
N3 C16 C17 C18 -87.2(17)
C15 C16 C17 C18 94.2(17)
N3 C16 C17 N4 100.2(15)
C15 C16 C17 N4 -78.5(15)
N4 C17 C18 C19 -2(2)
C16 C17 C18 C19 -174.0(14)
C17 C18 C19 C20 2(2)
C18 C19 C20 C21 -3(2)
C17 N4 C21 C20 -5(2)
C19 C20 C21 N4 5(3)
Si1 N1 B1 N2 -108.8(12)
Si2 N1 B1 N2 54.2(14)
Si1 N1 B1 N3 138.1(9)
Si2 N1 B1 N3 -59.0(12)
Si1 N1 B1 Br2 16.8(12)
Si2 N1 B1 Br2 179.7(6)
C7 N2 B1 N1 54.8(18)
C11 N2 B1 N1 -126.0(12)
C7 N2 B1 N3 177.7(11)
C11 N2 B1 N3 -3.2(12)
C7 N2 B1 Br2 -77.1(13)
C11 N2 B1 Br2 102.1(10)
C16 N3 B1 N1 -54.3(18)
C12 N3 B1 N1 126.2(11)
C16 N3 B1 N2 -178.6(11)
C12 N3 B1 N2 1.8(11)
C16 N3 B1 Br2 74.8(14)
C12 N3 B1 Br2 -104.8(9)

loop_
_platon_squeeze_void_nr
_platon_squeeze_void_average_x
_platon_squeeze_void_average_y
_platon_squeeze_void_average_z
_platon_squeeze_void_volume
_platon_squeeze_void_count_electrons
_platon_squeeze_void_content
1 -0.010 0.490 1.000 467 61 ' '
